data_4329544
loop_
_publ_author_name
'Juan Diwu'
'Daniel J. Grant'
'Shuao Wang'
'Laura Gagliardi'
'Thomas E. Albrecht-Schmitt'

_publ_section_title
;
 Periodic Trends in Lanthanide and Actinide Phosphonates: Discontinuity
 between Plutonium and Americium
;
_journal_name_full 'Inorganic Chemistry'
_journal_page_first 6906
_journal_page_last 6915
_journal_paper_doi 10.1021/ic300742p
_journal_volume 51
_journal_year 2012
_chemical_formula_moiety NaLu[CH2(PO3)2].(H2O)
_chemical_formula_sum 'C H2 Lu Na O7 P2'
_chemical_formula_weight 385.93
_chemical_name_common 'sodium lutetium methylenediphosphonate'
_chemical_name_systematic
; 
 ? 
;
_space_group_IT_number 2
_symmetry_cell_setting triclinic
_symmetry_space_group_name_Hall '-P 1'
_symmetry_space_group_name_H-M 'P -1'
_atom_sites_solution_hydrogens geom
_atom_sites_solution_primary direct
_atom_sites_solution_secondary difmap
_audit_creation_method SHELXL-97
_cell_angle_alpha 102.521(3)
_cell_angle_beta 98.375(3)
_cell_angle_gamma 105.423(3)
_cell_formula_units_Z 2
_cell_length_a 6.7104(17)
_cell_length_b 6.7767(17)
_cell_length_c 8.631(2)
_cell_measurement_reflns_used 1622
_cell_measurement_temperature 296(2)
_cell_measurement_theta_max 27.45
_cell_measurement_theta_min 2.48
_cell_volume 360.63(15)
_computing_cell_refinement 'SMART SAINT'
_computing_data_collection SMART
_computing_data_reduction SAINT
_computing_molecular_graphics 'SHELXP-97 (Sheldrick, 1997)'
_computing_publication_material 'SHELCIF-97 (Sheldrick, 2000)'
_computing_structure_refinement 'SHELXL-97 (Sheldrick, 1997)'
_computing_structure_solution 'SHELXS-97 (Sheldrick, 1990)'
_diffrn_ambient_temperature 296(2)
_diffrn_detector_area_resol_mean 0
_diffrn_measured_fraction_theta_full 0.982
_diffrn_measured_fraction_theta_max 0.982
_diffrn_measurement_device_type 'Bruker APEXII'
_diffrn_measurement_method '0.5 wide w/ exposures'
_diffrn_radiation_monochromator graphite
_diffrn_radiation_source 'fine-focus sealed tube'
_diffrn_radiation_type MoK\a
_diffrn_radiation_wavelength 0.71073
_diffrn_reflns_av_R_equivalents 0.0350
_diffrn_reflns_av_sigmaI/netI 0.0464
_diffrn_reflns_limit_h_max 8
_diffrn_reflns_limit_h_min -8
_diffrn_reflns_limit_k_max 8
_diffrn_reflns_limit_k_min -8
_diffrn_reflns_limit_l_max 11
_diffrn_reflns_limit_l_min -11
_diffrn_reflns_number 4219
_diffrn_reflns_theta_full 27.45
_diffrn_reflns_theta_max 27.45
_diffrn_reflns_theta_min 2.48
_exptl_absorpt_coefficient_mu 14.184
_exptl_absorpt_correction_T_max 0.880
_exptl_absorpt_correction_T_min 0.775
_exptl_absorpt_correction_type numerical
_exptl_absorpt_process_details shelxprep
_exptl_crystal_colour needle
_exptl_crystal_density_diffrn 3.554
_exptl_crystal_density_meas ?
_exptl_crystal_description colorless
_exptl_crystal_F_000 352
_exptl_crystal_size_max 0.028
_exptl_crystal_size_mid 0.015
_exptl_crystal_size_min 0.009
_refine_diff_density_max 1.443
_refine_diff_density_min -1.278
_refine_diff_density_rms 0.251
_refine_ls_extinction_method none
_refine_ls_goodness_of_fit_ref 1.035
_refine_ls_hydrogen_treatment mixed
_refine_ls_matrix_type full
_refine_ls_number_parameters 101
_refine_ls_number_reflns 1622
_refine_ls_number_restraints 0
_refine_ls_restrained_S_all 1.035
_refine_ls_R_factor_all 0.0331
_refine_ls_R_factor_gt 0.0273
_refine_ls_shift/su_max 0.000
_refine_ls_shift/su_mean 0.000
_refine_ls_structure_factor_coef Fsqd
_refine_ls_weighting_details 'calc w=1/[\s^2^(Fo^2^)+(0.0273P)^2^+0.0000P] where P=(Fo^2^+2Fc^2^)/3'
_refine_ls_weighting_scheme calc
_refine_ls_wR_factor_gt 0.0563
_refine_ls_wR_factor_ref 0.0581
_reflns_number_gt 1456
_reflns_number_total 1622
_reflns_threshold_expression >2sigma(I)
_cod_data_source_file ic300742p_si_002_16.cif
_cod_data_source_block NaLuC1P2
_cod_depositor_comments
;
The following automatic conversions were performed:

'_exptl_crystal_density_meas' value 'n/a' was changed to '?' - the
value is perceived as not measured.

Automatic conversion script
Id: cif_fix_values 3008 2015-01-20 13:52:24Z robertas 
;
_cod_original_cell_volume 360.63(16)
_cod_database_code 4329544

loop_
_symmetry_equiv_pos_as_xyz
'x, y, z'
'-x, -y, -z'

loop_
_atom_site_label
_atom_site_type_symbol
_atom_site_fract_x
_atom_site_fract_y
_atom_site_fract_z
_atom_site_U_iso_or_equiv
_atom_site_adp_type
_atom_site_occupancy
_atom_site_symmetry_multiplicity
_atom_site_calc_flag
_atom_site_refinement_flags
Lu1 Lu 0.17780(4) 0.37767(4) 0.73045(3) 0.00988(9) Uani 1 1 d .
P1 P 0.0238(3) 0.8129(3) 0.6926(2) 0.0106(3) Uani 1 1 d .
P2 P -0.2612(3) 0.4932(3) 0.8354(2) 0.0114(3) Uani 1 1 d .
O6 O -0.1548(7) 0.3421(7) 0.7483(5) 0.0145(10) Uani 1 1 d .
O5 O 0.1853(7) 0.6901(7) 0.6866(6) 0.0161(10) Uani 1 1 d .
O4 O -0.4809(7) 0.4539(8) 0.7323(5) 0.0172(10) Uani 1 1 d .
O3 O 0.1407(8) 1.0505(7) 0.7383(6) 0.0180(11) Uani 1 1 d .
O2 O -0.2709(7) 0.4701(7) 1.0066(5) 0.0154(10) Uani 1 1 d .
O1 O -0.1457(8) 0.7401(8) 0.5368(6) 0.0194(11) Uani 1 1 d .
C1 C -0.1024(10) 0.7612(10) 0.8561(8) 0.0141(14) Uani 1 1 d .
H1A H -0.1916 0.8521 0.8723 0.017 Uiso 1 1 calc R
H1B H 0.0072 0.8046 0.9543 0.017 Uiso 1 1 calc R
Na1 Na -0.4705(10) 0.3187(10) 0.4577(8) 0.0293(14) Uiso 0.50 1 d P
Na2 Na 0.4889(13) 1.0159(12) 0.7576(10) 0.050(2) Uiso 0.50 1 d P
O1W O -0.5000 0.0000 0.5000 0.070(3) Uiso 1 2 d S
O2W O -0.5000 1.0000 1.0000 0.072(3) Uiso 1 2 d S

loop_
_atom_site_aniso_label
_atom_site_aniso_U_11
_atom_site_aniso_U_22
_atom_site_aniso_U_33
_atom_site_aniso_U_23
_atom_site_aniso_U_13
_atom_site_aniso_U_12
Lu1 0.00827(14) 0.01023(15) 0.01142(15) 0.00255(10) 0.00246(10) 0.00339(10)
P1 0.0110(8) 0.0092(8) 0.0110(8) 0.0037(6) 0.0009(6) 0.0022(6)
P2 0.0098(8) 0.0141(9) 0.0092(8) 0.0028(7) 0.0021(6) 0.0021(7)
O6 0.009(2) 0.012(2) 0.020(3) -0.0017(19) 0.0055(19) 0.0028(18)
O5 0.014(2) 0.014(2) 0.024(3) 0.010(2) 0.007(2) 0.0033(19)
O4 0.006(2) 0.028(3) 0.014(2) 0.002(2) 0.0011(19) 0.005(2)
O3 0.024(3) 0.005(2) 0.021(3) 0.0032(19) 0.003(2) -0.0008(19)
O2 0.014(2) 0.017(2) 0.015(2) 0.0047(19) 0.0049(19) 0.0035(19)
O1 0.018(3) 0.025(3) 0.014(2) 0.008(2) 0.000(2) 0.005(2)
C1 0.012(3) 0.016(3) 0.012(3) 0.001(3) 0.003(3) 0.001(3)

loop_
_atom_type_symbol
_atom_type_description
_atom_type_scat_dispersion_real
_atom_type_scat_dispersion_imag
_atom_type_scat_source
C C 0.0033 0.0016 'International Tables Vol C Tables 4.2.6.8 and 6.1.1.4'
O O 0.0106 0.0060 'International Tables Vol C Tables 4.2.6.8 and 6.1.1.4'
Na Na 0.0362 0.0249 'International Tables Vol C Tables 4.2.6.8 and 6.1.1.4'
P P 0.1023 0.0942 'International Tables Vol C Tables 4.2.6.8 and 6.1.1.4'
Lu Lu -0.4720 5.8584 'International Tables Vol C Tables 4.2.6.8 and 6.1.1.4'
H H 0.0000 0.0000 'International Tables Vol C Tables 4.2.6.8 and 6.1.1.4'

loop_
_geom_angle_atom_site_label_1
_geom_angle_atom_site_label_2
_geom_angle_atom_site_label_3
_geom_angle
_geom_angle_site_symmetry_1
_geom_angle_site_symmetry_3
O3 Lu1 O2 98.39(17) 1_545 2_567
O3 Lu1 O4 94.19(18) 1_545 1_655
O2 Lu1 O4 86.83(17) 2_567 1_655
O3 Lu1 O6 91.49(17) 1_545 .
O2 Lu1 O6 88.03(16) 2_567 .
O4 Lu1 O6 172.84(16) 1_655 .
O3 Lu1 O5 171.65(17) 1_545 .
O2 Lu1 O5 89.40(17) 2_567 .
O4 Lu1 O5 89.22(17) 1_655 .
O6 Lu1 O5 85.75(16) . .
O3 Lu1 O1 86.36(18) 1_545 2_566
O2 Lu1 O1 169.02(16) 2_567 2_566
O4 Lu1 O1 82.94(17) 1_655 2_566
O6 Lu1 O1 101.80(17) . 2_566
O5 Lu1 O1 86.50(18) . 2_566
O3 Lu1 Na1 131.20(17) 1_545 2_566
O2 Lu1 Na1 108.99(16) 2_567 2_566
O4 Lu1 Na1 49.70(17) 1_655 2_566
O6 Lu1 Na1 128.01(16) . 2_566
O5 Lu1 Na1 47.42(16) . 2_566
O1 Lu1 Na1 61.05(16) 2_566 2_566
O3 Lu1 Na1 88.04(16) 1_545 1_655
O2 Lu1 Na1 126.43(16) 2_567 1_655
O4 Lu1 Na1 39.60(15) 1_655 1_655
O6 Lu1 Na1 145.23(15) . 1_655
O5 Lu1 Na1 89.74(15) . 1_655
O1 Lu1 Na1 43.46(16) 2_566 1_655
Na1 Lu1 Na1 43.19(19) 2_566 1_655
O3 Lu1 Na2 39.40(18) 1_545 1_545
O2 Lu1 Na2 92.98(17) 2_567 1_545
O4 Lu1 Na2 54.85(18) 1_655 1_545
O6 Lu1 Na2 130.50(17) . 1_545
O5 Lu1 Na2 143.72(17) . 1_545
O1 Lu1 Na2 84.39(18) 2_566 1_545
Na1 Lu1 Na2 98.24(17) 2_566 1_545
Na1 Lu1 Na2 60.20(16) 1_655 1_545
O1 P1 O3 112.7(3) . .
O1 P1 O5 112.9(3) . .
O3 P1 O5 109.2(3) . .
O1 P1 C1 108.4(3) . .
O3 P1 C1 107.2(3) . .
O5 P1 C1 106.1(3) . .
O1 P1 Na2 131.5(3) . .
O3 P1 Na2 53.3(2) . .
O5 P1 Na2 55.8(2) . .
C1 P1 Na2 120.1(3) . .
O2 P2 O6 111.1(3) . .
O2 P2 O4 112.1(3) . .
O6 P2 O4 109.3(3) . .
O2 P2 C1 107.3(3) . .
O6 P2 C1 108.1(3) . .
O4 P2 C1 108.9(3) . .
O2 P2 Na2 79.5(2) . 1_445
O6 P2 Na2 65.1(2) . 1_445
O4 P2 Na2 71.3(2) . 1_445
C1 P2 Na2 172.2(3) . 1_445
O2 P2 Na1 147.1(2) . .
O6 P2 Na1 68.6(2) . .
O4 P2 Na1 45.3(2) . .
C1 P2 Na1 103.6(2) . .
Na2 P2 Na1 70.75(19) 1_445 .
P2 O6 Lu1 132.6(3) . .
P2 O6 Na2 85.4(3) . 1_445
Lu1 O6 Na2 137.3(3) . 1_445
P2 O6 Na1 82.9(2) . .
Lu1 O6 Na1 119.6(2) . .
Na2 O6 Na1 77.5(2) 1_445 .
P1 O5 Lu1 131.9(3) . .
P1 O5 Na1 134.5(3) . 2_566
Lu1 O5 Na1 90.5(2) . 2_566
P1 O5 Na2 93.2(3) . .
Lu1 O5 Na2 128.2(3) . .
Na1 O5 Na2 63.1(3) 2_566 .
P2 O4 Lu1 144.9(3) . 1_455
P2 O4 Na1 107.4(3) . .
Lu1 O4 Na1 103.9(2) 1_455 .
P2 O4 Na1 119.7(3) . 2_466
Lu1 O4 Na1 88.5(2) 1_455 2_466
Na1 O4 Na1 63.0(3) . 2_466
P2 O4 Na2 79.6(3) . 1_445
Lu1 O4 Na2 87.9(2) 1_455 1_445
Na1 O4 Na2 84.8(3) . 1_445
Na1 O4 Na2 145.6(3) 2_466 1_445
P1 O3 Lu1 154.3(3) . 1_565
P1 O3 Na2 95.9(3) . .
Lu1 O3 Na2 105.3(3) 1_565 .
P2 O2 Lu1 147.4(3) . 2_567
P1 O1 Lu1 139.2(3) . 2_566
P1 O1 Na1 121.5(3) . 2_466
Lu1 O1 Na1 98.9(2) 2_566 2_466
P1 O1 Na1 119.4(3) . .
Lu1 O1 Na1 77.78(18) 2_566 .
Na1 O1 Na1 55.0(3) 2_466 .
P1 C1 P2 117.9(4) . .
O1W Na1 O4 89.8(2) . .
O1W Na1 O5 93.4(2) . 2_566
O4 Na1 O5 133.9(3) . 2_566
O1W Na1 O1 89.2(2) . 2_466
O4 Na1 O1 74.0(2) . 2_466
O5 Na1 O1 151.8(3) 2_566 2_466
O1W Na1 O4 150.2(3) . 2_466
O4 Na1 O4 117.0(3) . 2_466
O5 Na1 O4 77.5(2) 2_566 2_466
O1 Na1 O4 86.4(2) 2_466 2_466
O1W Na1 Na1 148.6(4) . 2_466
O4 Na1 Na1 61.5(3) . 2_466
O5 Na1 Na1 115.4(4) 2_566 2_466
O1 Na1 Na1 71.6(3) 2_466 2_466
O4 Na1 Na1 55.5(3) 2_466 2_466
O1W Na1 Na2 54.5(2) . 2_566
O4 Na1 Na2 144.3(3) . 2_566
O5 Na1 Na2 58.9(3) 2_566 2_566
O1 Na1 Na2 101.4(3) 2_466 2_566
O4 Na1 Na2 97.6(3) 2_466 2_566
Na1 Na1 Na2 151.9(5) 2_466 2_566
O1W Na1 O1 138.5(3) . .
O4 Na1 O1 79.7(2) . .
O5 Na1 O1 67.9(2) 2_566 .
O1 Na1 O1 125.0(3) 2_466 .
O4 Na1 O1 64.1(2) 2_466 .
Na1 Na1 O1 53.4(2) 2_466 .
Na2 Na1 O1 126.5(3) 2_566 .
O1W Na1 O6 67.92(18) . .
O4 Na1 O6 54.09(19) . .
O5 Na1 O6 85.0(2) 2_566 .
O1 Na1 O6 121.6(3) 2_466 .
O4 Na1 O6 137.7(3) 2_466 .
Na1 Na1 O6 100.8(3) 2_466 .
Na2 Na1 O6 105.8(3) 2_566 .
O1 Na1 O6 73.60(19) . .
O1W Na1 P2 84.51(19) . .
O4 Na1 P2 27.35(13) . .
O5 Na1 P2 107.4(2) 2_566 .
O1 Na1 P2 100.8(2) 2_466 .
O4 Na1 P2 125.2(3) 2_466 .
Na1 Na1 P2 75.4(3) 2_466 .
Na2 Na1 P2 132.5(3) 2_566 .
O1 Na1 P2 67.91(16) . .
O6 Na1 P2 28.49(10) . .
O1W Na1 Lu1 135.5(3) . 2_566
O4 Na1 Lu1 120.5(2) . 2_566
O5 Na1 Lu1 42.11(14) 2_566 2_566
O1 Na1 Lu1 128.1(3) 2_466 2_566
O4 Na1 Lu1 41.79(14) 2_466 2_566
Na1 Na1 Lu1 74.5(3) 2_466 2_566
Na2 Na1 Lu1 90.7(3) 2_566 2_566
O1 Na1 Lu1 41.17(12) . 2_566
O6 Na1 Lu1 102.3(2) . 2_566
P2 Na1 Lu1 107.28(18) . 2_566
O1W Na1 Lu1 87.19(18) . 1_455
O4 Na1 Lu1 36.46(14) . 1_455
O5 Na1 Lu1 170.4(3) 2_566 1_455
O1 Na1 Lu1 37.69(14) 2_466 1_455
O4 Na1 Lu1 106.4(2) 2_466 1_455
Na1 Na1 Lu1 62.3(3) 2_466 1_455
Na2 Na1 Lu1 127.9(3) 2_566 1_455
O1 Na1 Lu1 105.6(2) . 1_455
O6 Na1 Lu1 86.38(17) . 1_455
P2 Na1 Lu1 63.13(12) . 1_455
Lu1 Na1 Lu1 136.81(19) 2_566 1_455
O2W Na2 O1W 172.2(4) 1_655 1_665
O2W Na2 O3 90.2(3) 1_655 .
O1W Na2 O3 95.9(3) 1_665 .
O2W Na2 O5 85.5(3) 1_655 .
O1W Na2 O5 93.1(3) 1_665 .
O3 Na2 O5 61.7(2) . .
O2W Na2 Na1 118.3(4) 1_655 2_566
O1W Na2 Na1 55.1(2) 1_665 2_566
O3 Na2 Na1 108.6(3) . 2_566
O5 Na2 Na1 58.0(2) . 2_566
O2W Na2 O6 109.0(3) 1_655 1_665
O1W Na2 O6 71.5(2) 1_665 1_665
O3 Na2 O6 123.4(3) . 1_665
O5 Na2 O6 163.8(4) . 1_665
Na1 Na2 O6 107.3(3) 2_566 1_665
O2W Na2 P1 87.7(3) 1_655 .
O1W Na2 P1 95.1(3) 1_665 .
O3 Na2 P1 30.72(14) . .
O5 Na2 P1 31.00(15) . .
Na1 Na2 P1 82.9(3) 2_566 .
O6 Na2 P1 151.4(3) 1_665 .
O2W Na2 O4 110.7(3) 1_655 1_665
O1W Na2 O4 75.8(2) 1_665 1_665
O3 Na2 O4 72.5(2) . 1_665
O5 Na2 O4 131.5(3) . 1_665
Na1 Na2 O4 130.8(3) 2_566 1_665
O6 Na2 O4 50.90(18) 1_665 1_665
P1 Na2 O4 102.0(3) . 1_665
O2W Na2 P2 97.1(3) 1_655 1_665
O1W Na2 P2 86.8(2) 1_665 1_665
O3 Na2 P2 97.9(3) . 1_665
O5 Na2 P2 159.5(3) . 1_665
Na1 Na2 P2 134.7(3) 2_566 1_665
O6 Na2 P2 29.50(12) 1_665 1_665
P1 Na2 P2 128.6(3) . 1_665
O4 Na2 P2 29.12(12) 1_665 1_665
O2W Na2 Na1 150.9(3) 1_655 1_665
O1W Na2 Na1 35.34(16) 1_665 1_665
O3 Na2 Na1 84.3(3) . 1_665
O5 Na2 Na1 116.1(3) . 1_665
Na1 Na2 Na1 90.4(3) 2_566 1_665
O6 Na2 Na1 53.32(19) 1_665 1_665
P1 Na2 Na1 101.2(2) . 1_665
O4 Na2 Na1 40.45(16) 1_665 1_665
P2 Na2 Na1 55.72(17) 1_665 1_665
O2W Na2 Lu1 101.2(3) 1_655 1_565
O1W Na2 Lu1 86.5(2) 1_665 1_565
O3 Na2 Lu1 35.31(15) . 1_565
O5 Na2 Lu1 96.1(3) . 1_565
Na1 Na2 Lu1 128.0(3) 2_566 1_565
O6 Na2 Lu1 88.2(2) 1_665 1_565
P1 Na2 Lu1 65.42(16) . 1_565
O4 Na2 Lu1 37.28(13) 1_665 1_565
P2 Na2 Lu1 63.40(15) 1_665 1_565
Na1 Na2 Lu1 59.40(16) 1_665 1_565
O2W Na2 Na2 0.0(2) 1_655 2_677
O1W Na2 Na2 172.2(4) 1_665 2_677
O3 Na2 Na2 90.2(3) . 2_677
O5 Na2 Na2 85.5(3) . 2_677
Na1 Na2 Na2 118.3(4) 2_566 2_677
O6 Na2 Na2 109.0(3) 1_665 2_677
P1 Na2 Na2 87.7(3) . 2_677
O4 Na2 Na2 110.7(3) 1_665 2_677
P2 Na2 Na2 97.1(3) 1_665 2_677
Na1 Na2 Na2 150.9(3) 1_665 2_677
Lu1 Na2 Na2 101.2(3) 1_565 2_677
Na2 O1W Na2 180.000(2) 2_566 1_445
Na2 O1W Na1 70.4(3) 2_566 .
Na2 O1W Na1 109.6(3) 1_445 .
Na2 O1W Na1 109.6(3) 2_566 2_456
Na2 O1W Na1 70.4(3) 1_445 2_456
Na1 O1W Na1 180.0 . 2_456
Na2 O2W Na2 180.000(2) 2_577 1_455

loop_
_geom_bond_atom_site_label_1
_geom_bond_atom_site_label_2
_geom_bond_distance
_geom_bond_site_symmetry_2
Lu1 O3 2.181(4) 1_545
Lu1 O2 2.199(5) 2_567
Lu1 O4 2.206(4) 1_655
Lu1 O6 2.212(4) .
Lu1 O5 2.219(4) .
Lu1 O1 2.229(5) 2_566
Lu1 Na1 3.310(6) 2_566
Lu1 Na1 3.603(6) 1_655
Lu1 Na2 3.640(8) 1_545
P1 O1 1.521(5) .
P1 O3 1.525(4) .
P1 O5 1.532(5) .
P1 C1 1.799(6) .
P1 Na2 2.970(8) .
P2 O2 1.528(5) .
P2 O6 1.528(4) .
P2 O4 1.531(5) .
P2 C1 1.800(7) .
P2 Na2 3.094(8) 1_445
P2 Na1 3.179(6) .
O6 Na2 2.816(9) 1_445
O6 Na1 2.984(8) .
O5 Na1 2.437(8) 2_566
O5 Na2 2.461(9) .
O4 Lu1 2.206(4) 1_455
O4 Na1 2.367(7) .
O4 Na1 2.525(8) 2_466
O4 Na2 2.978(9) 1_445
O3 Lu1 2.181(4) 1_565
O3 Na2 2.395(9) .
O2 Lu1 2.199(5) 2_567
O1 Lu1 2.229(5) 2_566
O1 Na1 2.508(8) 2_466
O1 Na1 2.963(8) .
Na1 O1W 2.230(6) .
Na1 O5 2.437(8) 2_566
Na1 O1 2.508(8) 2_466
Na1 O4 2.525(8) 2_466
Na1 Na1 2.559(13) 2_466
Na1 Na2 2.563(10) 2_566
Na1 Lu1 3.310(6) 2_566
Na1 Lu1 3.603(6) 1_455
Na2 O2W 2.110(8) 1_655
Na2 O1W 2.215(8) 1_665
Na2 Na1 2.563(10) 2_566
Na2 O6 2.816(9) 1_665
Na2 O4 2.978(9) 1_665
Na2 P2 3.094(8) 1_665
Na2 Na1 3.632(10) 1_665
Na2 Lu1 3.640(8) 1_565
Na2 Na2 4.220(16) 2_677
O1W Na2 2.215(8) 2_566
O1W Na2 2.215(8) 1_445
O1W Na1 2.230(6) 2_456
O2W Na2 2.110(8) 2_577
O2W Na2 2.110(8) 1_455
